data_7703803
loop_
_publ_author_name
'Sorg, Jens R.'
'Schneider, Tilman'
'Wohlfarth, Luise'
'Sch\"afer, Thomas C'
'Sedykh, Alexander'
'M\"uller-Buschbaum, Klaus'

_publ_section_title
;
 Sb- and Bi-based coordination polymers with N-donor ligands with and
 without lone-pair effects and their photoluminescence properties.
;
_journal_issue 15
_journal_name_full 'Dalton transactions (Cambridge, England : 2003)'
_journal_page_first 4904
_journal_page_last 4913
_journal_paper_doi 10.1039/d0dt00265h
_journal_volume 49
_journal_year 2020
_chemical_formula_moiety 'C12 H12 Bi I3 N2'
_chemical_formula_sum 'C12 H12 Bi I3 N2'
_chemical_formula_weight 773.92
_space_group_crystal_system triclinic
_space_group_IT_number 2
_space_group_name_Hall '-P 1'
_space_group_name_H-M_alt 'P -1'
_atom_sites_solution_hydrogens geom
_atom_sites_solution_primary dual
_audit_creation_date 2020-03-09
_audit_creation_method
;
Olex2 1.2
(compiled 2018.05.29 svn.r3508 for OlexSys, GUI svn.r5506)
;
_audit_update_record
;
2020-03-09 deposited with the CCDC.	2020-03-12 downloaded from the CCDC.
;
_cell_angle_alpha 66.722(2)
_cell_angle_beta 73.097(2)
_cell_angle_gamma 84.010(2)
_cell_formula_units_Z 2
_cell_length_a 9.2174(7)
_cell_length_b 9.8640(8)
_cell_length_c 11.0619(8)
_cell_measurement_reflns_used 9740
_cell_measurement_temperature 100
_cell_measurement_theta_max 27.18
_cell_measurement_theta_min 2.25
_cell_volume 883.91(12)
_computing_cell_refinement 'SAINT v8.37A (Bruker, 2015)'
_computing_data_collection 'APEX3 ver. 2016.9-0 (Bruker AXS)'
_computing_data_reduction 'SAINT v8.37A (Bruker, 2015)'
_computing_molecular_graphics 'Olex2 (Dolomanov et al., 2009)'
_computing_publication_material 'Olex2 (Dolomanov et al., 2009)'
_computing_structure_refinement 'ShelXL (Sheldrick, 2015)'
_computing_structure_solution 'XT (Sheldrick, 2015)'
_diffrn_ambient_temperature 100
_diffrn_measured_fraction_theta_full 1.000
_diffrn_measured_fraction_theta_max 0.999
_diffrn_measurement_device_type 'Bruker APEX-II CCD'
_diffrn_measurement_method '\f and \w scans'
_diffrn_radiation_type MoK\a
_diffrn_radiation_wavelength 0.71073
_diffrn_reflns_av_unetI/netI 0.0357
_diffrn_reflns_Laue_measured_fraction_full 1.000
_diffrn_reflns_Laue_measured_fraction_max 0.999
_diffrn_reflns_limit_h_max 11
_diffrn_reflns_limit_h_min -11
_diffrn_reflns_limit_k_max 12
_diffrn_reflns_limit_k_min -11
_diffrn_reflns_limit_l_max 14
_diffrn_reflns_limit_l_min 0
_diffrn_reflns_number 3941
_diffrn_reflns_point_group_measured_fraction_full 1.000
_diffrn_reflns_point_group_measured_fraction_max 0.999
_diffrn_reflns_theta_full 25.242
_diffrn_reflns_theta_max 27.221
_diffrn_reflns_theta_min 2.083
_diffrn_standards_number 0
_exptl_absorpt_coefficient_mu 15.200
_exptl_absorpt_correction_T_max 0.430171
_exptl_absorpt_correction_T_min 0.215626
_exptl_absorpt_correction_type multi-scan
_exptl_absorpt_process_details
;
 TWINABS-2012/1 (Bruker,2012) was used for absorption correction.

Final HKLF 4 output contains 70615 reflections, Rint = 0.0744
 (43182 with I > 3sig(I), Rint = 0.0668)
;
_exptl_crystal_colour 'clear light yellow'
_exptl_crystal_colour_lustre clear
_exptl_crystal_colour_modifier light
_exptl_crystal_colour_primary yellow
_exptl_crystal_density_diffrn 2.908
_exptl_crystal_description needle
_exptl_crystal_F_000 680
_exptl_crystal_size_max 0.136
_exptl_crystal_size_mid 0.121
_exptl_crystal_size_min 0.063
_refine_diff_density_max 1.212
_refine_diff_density_min -1.284
_refine_diff_density_rms 0.186
_refine_ls_extinction_method none
_refine_ls_goodness_of_fit_ref 1.032
_refine_ls_hydrogen_treatment constr
_refine_ls_matrix_type full
_refine_ls_number_parameters 164
_refine_ls_number_reflns 3941
_refine_ls_number_restraints 0
_refine_ls_restrained_S_all 1.032
_refine_ls_R_factor_all 0.0295
_refine_ls_R_factor_gt 0.0256
_refine_ls_shift/su_max 0.000
_refine_ls_shift/su_mean 0.000
_refine_ls_structure_factor_coef Fsqd
_refine_ls_weighting_details 'w=1/[\s^2^(Fo^2^)+(0.0218P)^2^+1.3076P] where P=(Fo^2^+2Fc^2^)/3'
_refine_ls_weighting_scheme calc
_refine_ls_wR_factor_gt 0.0567
_refine_ls_wR_factor_ref 0.0586
_reflns_Friedel_coverage 0.000
_reflns_number_gt 3679
_reflns_number_total 3941
_reflns_threshold_expression 'I > 2\s(I)'
_cod_data_source_file d0dt00265h2.cif
_cod_data_source_block 1D-[Bi2I6(4-bpa)2]
_cod_depositor_comments 'Adding full bibliography for 7703794--7703809.cif.'
_cod_database_code 7703803
_shelx_shelxl_version_number 2018/3
_shelx_space_group_comment
;
The symmetry employed for this shelxl refinement is uniquely defined
by the following loop, which should always be used as a source of
symmetry information in preference to the above space-group names.
They are only intended as comments.
;
_shelx_estimated_absorpt_t_max 0.448
_shelx_estimated_absorpt_t_min 0.232
_olex2_refinement_description
;
1. Twinned data refinement
 Scales: 0.4759(8)
 0.5241(8)
2. Fixed Uiso
 At 1.2 times of:
  All C(H) groups, All C(H,H) groups
3.a Secondary CH2 refined with riding coordinates:
 C6(H6A,H6B), C7(H7A,H7B)
3.b Aromatic/amide H refined with riding coordinates:
 C9(H9), C5(H5), C12(H12), C4(H4), C11(H11), C8(H8), C1(H1), C2(H2)
;
_olex2_submission_special_instructions 'No special instructions were received'

loop_
_space_group_symop_operation_xyz
'x, y, z'
'-x, -y, -z'

loop_
_atom_site_label
_atom_site_type_symbol
_atom_site_fract_x
_atom_site_fract_y
_atom_site_fract_z
_atom_site_U_iso_or_equiv
_atom_site_adp_type
_atom_site_occupancy
_atom_site_site_symmetry_order
_atom_site_calc_flag
_atom_site_refinement_flags_posn
_atom_site_refinement_flags_adp
_atom_site_refinement_flags_occupancy
_atom_site_disorder_assembly
_atom_site_disorder_group
Bi1 Bi 0.06676(2) 0.05593(2) 0.26677(2) 0.02025(6) Uani 1 1 d . . . . .
I3 I 0.18558(5) -0.17460(4) 0.52357(4) 0.03539(10) Uani 1 1 d . . . . .
I1 I 0.29260(4) -0.06515(5) 0.09692(4) 0.03969(11) Uani 1 1 d . . . . .
I2 I -0.03567(5) 0.27220(5) 0.04315(4) 0.04035(11) Uani 1 1 d . . . . .
N2 N 0.8769(5) 0.8681(5) 0.3024(5) 0.0280(10) Uani 1 1 d . . . . .
N1 N 0.2613(5) 0.2450(5) 0.2278(5) 0.0293(10) Uani 1 1 d . . . . .
C6 C 0.5826(6) 0.5569(6) 0.1847(6) 0.0301(12) Uani 1 1 d . . . . .
H6A H 0.566531 0.656596 0.119581 0.036 Uiso 1 1 calc R . . . .
H6B H 0.687216 0.526817 0.150174 0.036 Uiso 1 1 calc R . . . .
C10 C 0.6712(6) 0.6678(6) 0.3214(5) 0.0263(12) Uani 1 1 d . . . . .
C7 C 0.5626(6) 0.5611(6) 0.3249(6) 0.0303(12) Uani 1 1 d . . . . .
H7A H 0.457292 0.589940 0.359329 0.036 Uiso 1 1 calc R . . . .
H7B H 0.578447 0.461018 0.389531 0.036 Uiso 1 1 calc R . . . .
C9 C 0.6361(7) 0.8135(7) 0.2921(8) 0.0415(16) Uani 1 1 d . . . . .
H9 H 0.539494 0.848001 0.279203 0.050 Uiso 1 1 calc R . . . .
C5 C 0.2270(7) 0.3863(7) 0.1966(8) 0.0433(17) Uani 1 1 d . . . . .
H5 H 0.128864 0.417465 0.185882 0.052 Uiso 1 1 calc R . . . .
C3 C 0.4711(7) 0.4495(6) 0.1939(6) 0.0301(13) Uani 1 1 d . . . . .
C12 C 0.9097(7) 0.7261(7) 0.3341(7) 0.0415(16) Uani 1 1 d . . . . .
H12 H 1.004827 0.693059 0.351641 0.050 Uiso 1 1 calc R . . . .
C4 C 0.3291(8) 0.4900(7) 0.1791(8) 0.0436(17) Uani 1 1 d . . . . .
H4 H 0.300297 0.590448 0.156484 0.052 Uiso 1 1 calc R . . . .
C11 C 0.8114(7) 0.6246(7) 0.3426(8) 0.0417(16) Uani 1 1 d . . . . .
H11 H 0.840648 0.524417 0.363181 0.050 Uiso 1 1 calc R . . . .
C8 C 0.7411(7) 0.9099(7) 0.2815(8) 0.0460(17) Uani 1 1 d . . . . .
H8 H 0.715566 1.011221 0.258113 0.055 Uiso 1 1 calc R . . . .
C1 C 0.3990(8) 0.2036(7) 0.2423(9) 0.051(2) Uani 1 1 d . . . . .
H1 H 0.425123 0.102522 0.264422 0.061 Uiso 1 1 calc R . . . .
C2 C 0.5061(8) 0.3028(7) 0.2263(9) 0.056(2) Uani 1 1 d . . . . .
H2 H 0.603488 0.269331 0.237679 0.067 Uiso 1 1 calc R . . . .

loop_
_atom_site_aniso_label
_atom_site_aniso_U_11
_atom_site_aniso_U_22
_atom_site_aniso_U_33
_atom_site_aniso_U_23
_atom_site_aniso_U_13
_atom_site_aniso_U_12
Bi1 0.01924(10) 0.01899(10) 0.02525(10) -0.00802(8) -0.00934(7) -0.00373(7)
I3 0.0376(2) 0.0343(2) 0.0340(2) -0.01205(17) -0.01473(16) 0.01157(18)
I1 0.0281(2) 0.0535(3) 0.0446(2) -0.0303(2) -0.00234(17) -0.00393(18)
I2 0.0456(2) 0.0351(2) 0.0383(2) 0.00105(17) -0.02652(19) -0.00918(18)
N2 0.024(2) 0.023(2) 0.041(3) -0.014(2) -0.012(2) -0.0060(18)
N1 0.023(2) 0.023(2) 0.044(3) -0.010(2) -0.014(2) -0.0044(19)
C6 0.029(3) 0.032(3) 0.032(3) -0.014(2) -0.006(2) -0.010(2)
C10 0.027(3) 0.030(3) 0.024(3) -0.010(2) -0.009(2) -0.007(2)
C7 0.028(3) 0.031(3) 0.033(3) -0.011(2) -0.009(2) -0.011(2)
C9 0.026(3) 0.031(3) 0.073(5) -0.020(3) -0.020(3) -0.004(3)
C5 0.033(3) 0.034(3) 0.075(5) -0.022(3) -0.031(3) 0.000(3)
C3 0.032(3) 0.033(3) 0.028(3) -0.013(2) -0.007(2) -0.009(2)
C12 0.033(3) 0.029(3) 0.065(4) -0.011(3) -0.026(3) -0.005(3)
C4 0.046(4) 0.021(3) 0.073(5) -0.014(3) -0.034(3) -0.002(3)
C11 0.039(4) 0.023(3) 0.070(5) -0.017(3) -0.025(3) 0.000(3)
C8 0.029(3) 0.030(3) 0.088(5) -0.024(3) -0.028(3) 0.001(3)
C1 0.034(4) 0.030(3) 0.102(6) -0.028(4) -0.034(4) 0.006(3)
C2 0.029(3) 0.036(4) 0.117(7) -0.037(4) -0.032(4) 0.002(3)

loop_
_atom_type_symbol
_atom_type_description
_atom_type_scat_dispersion_real
_atom_type_scat_dispersion_imag
_atom_type_scat_source
C C 0.0033 0.0016 'International Tables Vol C Tables 4.2.6.8 and 6.1.1.4'
H H 0.0000 0.0000 'International Tables Vol C Tables 4.2.6.8 and 6.1.1.4'
Bi Bi -4.1077 10.2566 'International Tables Vol C Tables 4.2.6.8 and 6.1.1.4'
I I -0.4742 1.8119 'International Tables Vol C Tables 4.2.6.8 and 6.1.1.4'
N N 0.0061 0.0033 'International Tables Vol C Tables 4.2.6.8 and 6.1.1.4'

loop_
_geom_angle_atom_site_label_1
_geom_angle_atom_site_label_2
_geom_angle_atom_site_label_3
_geom_angle
_geom_angle_site_symmetry_1
_geom_angle_site_symmetry_3
_geom_angle_publ_flag
I3 Bi1 I3 89.395(12) 2_556 . ?
I1 Bi1 I3 86.962(14) . . ?
I1 Bi1 I3 176.244(13) . 2_556 ?
I1 Bi1 I2 94.715(15) . . ?
I2 Bi1 I3 177.061(13) . . ?
I2 Bi1 I3 88.963(14) . 2_556 ?
N2 Bi1 I3 89.38(11) 1_445 2_556 ?
N2 Bi1 I3 90.94(11) 1_445 . ?
N2 Bi1 I1 89.77(11) 1_445 . ?
N2 Bi1 I2 91.48(11) 1_445 . ?
N2 Bi1 N1 179.14(15) 1_445 . ?
N1 Bi1 I3 91.46(11) . 2_556 ?
N1 Bi1 I3 89.24(11) . . ?
N1 Bi1 I1 89.41(11) . . ?
N1 Bi1 I2 88.36(11) . . ?
Bi1 I3 Bi1 90.605(12) 2_556 . ?
C12 N2 Bi1 122.2(4) . 1_665 ?
C12 N2 C8 117.0(5) . . ?
C8 N2 Bi1 120.6(4) . 1_665 ?
C5 N1 Bi1 121.2(4) . . ?
C5 N1 C1 118.0(5) . . ?
C1 N1 Bi1 120.7(4) . . ?
H6A C6 H6B 108.1 . . ?
C7 C6 H6A 109.6 . . ?
C7 C6 H6B 109.6 . . ?
C3 C6 H6A 109.6 . . ?
C3 C6 H6B 109.6 . . ?
C3 C6 C7 110.3(5) . . ?
C9 C10 C7 121.2(5) . . ?
C9 C10 C11 117.0(5) . . ?
C11 C10 C7 121.8(5) . . ?
C6 C7 H7A 109.1 . . ?
C6 C7 H7B 109.1 . . ?
C10 C7 C6 112.5(5) . . ?
C10 C7 H7A 109.1 . . ?
C10 C7 H7B 109.1 . . ?
H7A C7 H7B 107.8 . . ?
C10 C9 H9 120.1 . . ?
C10 C9 C8 119.9(6) . . ?
C8 C9 H9 120.1 . . ?
N1 C5 H5 118.9 . . ?
N1 C5 C4 122.2(6) . . ?
C4 C5 H5 118.9 . . ?
C4 C3 C6 122.4(5) . . ?
C4 C3 C2 116.9(5) . . ?
C2 C3 C6 120.5(5) . . ?
N2 C12 H12 118.6 . . ?
N2 C12 C11 122.7(6) . . ?
C11 C12 H12 118.6 . . ?
C5 C4 H4 119.7 . . ?
C3 C4 C5 120.6(6) . . ?
C3 C4 H4 119.7 . . ?
C10 C11 C12 120.2(6) . . ?
C10 C11 H11 119.9 . . ?
C12 C11 H11 119.9 . . ?
N2 C8 C9 123.1(6) . . ?
N2 C8 H8 118.4 . . ?
C9 C8 H8 118.4 . . ?
N1 C1 H1 118.9 . . ?
N1 C1 C2 122.2(6) . . ?
C2 C1 H1 118.9 . . ?
C3 C2 C1 120.0(6) . . ?
C3 C2 H2 120.0 . . ?
C1 C2 H2 120.0 . . ?

loop_
_geom_bond_atom_site_label_1
_geom_bond_atom_site_label_2
_geom_bond_distance
_geom_bond_site_symmetry_2
_geom_bond_publ_flag
Bi1 I3 3.2594(4) . ?
Bi1 I3 3.2557(5) 2_556 ?
Bi1 I1 2.8758(4) . ?
Bi1 I2 2.8858(4) . ?
Bi1 N2 2.520(4) 1_445 ?
Bi1 N1 2.548(4) . ?
N2 C12 1.328(7) . ?
N2 C8 1.332(8) . ?
N1 C5 1.324(8) . ?
N1 C1 1.327(8) . ?
C6 H6A 0.9900 . ?
C6 H6B 0.9900 . ?
C6 C7 1.525(8) . ?
C6 C3 1.507(7) . ?
C10 C7 1.509(7) . ?
C10 C9 1.368(8) . ?
C10 C11 1.375(8) . ?
C7 H7A 0.9900 . ?
C7 H7B 0.9900 . ?
C9 H9 0.9500 . ?
C9 C8 1.376(8) . ?
C5 H5 0.9500 . ?
C5 C4 1.381(8) . ?
C3 C4 1.365(8) . ?
C3 C2 1.373(8) . ?
C12 H12 0.9500 . ?
C12 C11 1.377(8) . ?
C4 H4 0.9500 . ?
C11 H11 0.9500 . ?
C8 H8 0.9500 . ?
C1 H1 0.9500 . ?
C1 C2 1.388(9) . ?
C2 H2 0.9500 . ?

loop_
_twin_individual_id
_twin_individual_mass_fraction_refined
1 0.4759(8)
2 0.5241(8)
